data_4073182
loop_
_publ_author_name
'Vidyaratne, Indu'
'Scott, Jennifer'
'Gambarotta, Sandro'
'Duchateau, Robbert'

_publ_section_title
;
 Reactivity of Chromium Complexes of a Bis(imino)pyridine Ligand:&#x00A0;
 Highly Active Ethylene Polymerization Catalysts Carrying the Metal in a
 Formally Low Oxidation State
;
_journal_issue 13
_journal_name_full Organometallics
_journal_page_first 3201
_journal_paper_doi 10.1021/om0701423
_journal_volume 26
_journal_year 2007
_chemical_formula_sum 'C35 H49 Al Cl2 Cr N3'
_chemical_formula_weight 661.65
_chemical_name_systematic
; 
 ? 
;
_space_group_IT_number 4
_symmetry_cell_setting monoclinic
_symmetry_space_group_name_Hall 'P 2yb'
_symmetry_space_group_name_H-M 'P 1 21 1'
_atom_sites_solution_hydrogens geom
_atom_sites_solution_primary direct
_atom_sites_solution_secondary difmap
_audit_creation_method SHELXL-97
_cell_angle_alpha 90.00
_cell_angle_beta 98.86(2)
_cell_angle_gamma 90.00
_cell_formula_units_Z 4
_cell_length_a 14.337(17)
_cell_length_b 14.879(17)
_cell_length_c 17.38(2)
_cell_measurement_reflns_used 864
_cell_measurement_temperature 207(2)
_cell_measurement_theta_max 19.72
_cell_measurement_theta_min 2.42
_cell_volume 3663(7)
_computing_cell_refinement 'SMART, Bruker (2000)'
_computing_data_collection 'SMART, Bruker (2000)'
_computing_data_reduction 'XPREP, Bruker (2000)'
_computing_molecular_graphics 'SHELXTL, Bruker (2000)'
_computing_publication_material 'SHELXTL, Bruker (2000)'
_computing_structure_refinement 'SHELXL-97 (Sheldrick, 1997)'
_computing_structure_solution 'SHELXS-97 (Sheldrick, 1990)'
_diffrn_ambient_temperature 207(2)
_diffrn_measured_fraction_theta_full 0.977
_diffrn_measured_fraction_theta_max 0.977
_diffrn_measurement_device_type 'CCD area detector'
_diffrn_measurement_method 'phi and omega scans'
_diffrn_radiation_monochromator graphite
_diffrn_radiation_source 'fine-focus sealed tube'
_diffrn_radiation_type MoK\a
_diffrn_radiation_wavelength 0.71073
_diffrn_reflns_av_R_equivalents 0.0899
_diffrn_reflns_av_sigmaI/netI 0.1855
_diffrn_reflns_limit_h_max 15
_diffrn_reflns_limit_h_min -14
_diffrn_reflns_limit_k_max 15
_diffrn_reflns_limit_k_min -15
_diffrn_reflns_limit_l_max 18
_diffrn_reflns_limit_l_min -18
_diffrn_reflns_number 13311
_diffrn_reflns_theta_full 22.10
_diffrn_reflns_theta_max 22.10
_diffrn_reflns_theta_min 1.44
_diffrn_standards_decay_% <1
_exptl_absorpt_coefficient_mu 0.509
_exptl_absorpt_correction_T_max 0.9509
_exptl_absorpt_correction_T_min 0.8834
_exptl_absorpt_correction_type multi-scan
_exptl_absorpt_process_details 'SADABS, Bruker (2000)'
_exptl_crystal_colour dk-brown
_exptl_crystal_density_diffrn 1.200
_exptl_crystal_density_method 'not measured'
_exptl_crystal_description block
_exptl_crystal_F_000 1404
_exptl_crystal_size_max 0.25
_exptl_crystal_size_mid 0.10
_exptl_crystal_size_min 0.10
_refine_diff_density_max 0.355
_refine_diff_density_min -0.281
_refine_diff_density_rms 0.076
_refine_ls_abs_structure_details 'Flack H D (1983), Acta Cryst. A39, 876-881'
_refine_ls_abs_structure_Flack -0.04(4)
_refine_ls_extinction_method none
_refine_ls_goodness_of_fit_ref 1.031
_refine_ls_hydrogen_treatment constr
_refine_ls_matrix_type full
_refine_ls_number_parameters 757
_refine_ls_number_reflns 8324
_refine_ls_number_restraints 1
_refine_ls_restrained_S_all 1.031
_refine_ls_R_factor_all 0.1244
_refine_ls_R_factor_gt 0.0736
_refine_ls_shift/su_max 0.001
_refine_ls_shift/su_mean 0.001
_refine_ls_structure_factor_coef Fsqd
_refine_ls_weighting_details 'calc w=1/[\s^2^(Fo^2^)+(0.0107P)^2^] where P=(Fo^2^+2Fc^2^)/3'
_refine_ls_weighting_scheme calc
_refine_ls_wR_factor_gt 0.1469
_refine_ls_wR_factor_ref 0.1696
_reflns_number_gt 5356
_reflns_number_total 8324
_reflns_threshold_expression >2sigma(I)
_cod_data_source_file om0701423-file001.cif
_cod_data_source_block sg2712
_cod_depositor_comments
;
The following automatic conversions were performed:

'_symmetry_cell_setting' value 'Monoclinic' changed to 'monoclinic'
according to /home/saulius/struct/CIF-dictionaries/cif_core.dic
dictionary named 'cif_core.dic' version 2.4.1 from 2010-06-29.

Automatic conversion script
Id: cif_fix_values 1715 2011-07-08 13:25:40Z adriana 
;
_cod_original_sg_symbol_H-M P2(1)
_cod_database_code 4073182

loop_
_symmetry_equiv_pos_as_xyz
'x, y, z'
'-x, y+1/2, -z'

loop_
_atom_site_label
_atom_site_type_symbol
_atom_site_fract_x
_atom_site_fract_y
_atom_site_fract_z
_atom_site_U_iso_or_equiv
_atom_site_adp_type
_atom_site_occupancy
_atom_site_symmetry_multiplicity
_atom_site_calc_flag
_atom_site_refinement_flags
Cr1 Cr 0.71680(11) 0.86961(10) 0.53574(9) 0.0292(4) Uani 1 1 d .
N1 N 0.8136(5) 0.9710(5) 0.5177(5) 0.032(2) Uani 1 1 d .
N2 N 0.7014(5) 0.9550(5) 0.6159(4) 0.028(2) Uani 1 1 d .
N3 N 0.6045(6) 0.8124(6) 0.5867(4) 0.034(2) Uani 1 1 d .
Al1 Al 0.7585(3) 0.7058(2) 0.4081(2) 0.0515(10) Uani 1 1 d .
Cl1 Cl 0.6641(2) 0.82725(19) 0.39860(15) 0.0460(8) Uani 1 1 d .
Cl2 Cl 0.8202(2) 0.73268(19) 0.53200(17) 0.0555(9) Uani 1 1 d .
C1 C 0.8845(8) 1.1166(7) 0.5700(6) 0.048(3) Uani 1 1 d .
H1A H 0.9232 1.1100 0.5293 0.072 Uiso 1 1 calc R
H1B H 0.9249 1.1212 0.6201 0.072 Uiso 1 1 calc R
H1C H 0.8464 1.1706 0.5608 0.072 Uiso 1 1 calc R
C2 C 0.8213(7) 1.0366(7) 0.5701(6) 0.033(3) Uani 1 1 d .
C3 C 0.7563(6) 1.0314(6) 0.6239(5) 0.024(2) Uani 1 1 d .
C4 C 0.7441(6) 1.0952(6) 0.6821(5) 0.025(2) Uani 1 1 d .
H4A H 0.7831 1.1462 0.6895 0.030 Uiso 1 1 calc R
C5 C 0.6739(7) 1.0820(7) 0.7284(5) 0.031(3) Uani 1 1 d .
H5A H 0.6649 1.1242 0.7668 0.038 Uiso 1 1 calc R
C6 C 0.6177(8) 1.0062(7) 0.7171(5) 0.036(3) Uani 1 1 d .
H6A H 0.5702 0.9977 0.7481 0.044 Uiso 1 1 calc R
C7 C 0.6296(7) 0.9422(6) 0.6613(5) 0.024(2) Uani 1 1 d .
C8 C 0.5776(7) 0.8618(7) 0.6435(5) 0.029(2) Uani 1 1 d .
C9 C 0.4990(7) 0.8377(7) 0.6884(6) 0.042(3) Uani 1 1 d .
H9A H 0.4720 0.7804 0.6702 0.063 Uiso 1 1 calc R
H9B H 0.4505 0.8838 0.6804 0.063 Uiso 1 1 calc R
H9C H 0.5239 0.8336 0.7434 0.063 Uiso 1 1 calc R
C10 C 0.9671(8) 0.9494(7) 0.4718(7) 0.046(3) Uani 1 1 d .
C11 C 1.0233(9) 0.9604(8) 0.4137(8) 0.061(4) Uani 1 1 d .
H11A H 1.0863 0.9403 0.4220 0.073 Uiso 1 1 calc R
C12 C 0.9865(12) 1.0007(9) 0.3439(8) 0.080(5) Uani 1 1 d .
H12A H 1.0252 1.0100 0.3056 0.096 Uiso 1 1 calc R
C13 C 0.8935(10) 1.0274(9) 0.3302(7) 0.070(4) Uani 1 1 d .
H13A H 0.8699 1.0545 0.2822 0.084 Uiso 1 1 calc R
C14 C 0.8334(10) 1.0157(7) 0.3845(7) 0.056(4) Uani 1 1 d .
C15 C 0.8732(7) 0.9779(7) 0.4558(6) 0.037(3) Uani 1 1 d .
C16 C 1.0074(8) 0.9029(9) 0.5477(8) 0.064(4) Uani 1 1 d .
H16A H 0.9563 0.8924 0.5790 0.077 Uiso 1 1 calc R
C17 C 1.0847(11) 0.9618(11) 0.5945(10) 0.110(6) Uani 1 1 d .
H17A H 1.1097 0.9317 0.6428 0.165 Uiso 1 1 calc R
H17B H 1.0579 1.0192 0.6059 0.165 Uiso 1 1 calc R
H17C H 1.1352 0.9715 0.5641 0.165 Uiso 1 1 calc R
C18 C 1.0548(9) 0.8154(10) 0.5354(8) 0.082(5) Uani 1 1 d .
H18A H 1.0086 0.7735 0.5095 0.123 Uiso 1 1 calc R
H18B H 1.0829 0.7909 0.5854 0.123 Uiso 1 1 calc R
H18C H 1.1037 0.8253 0.5034 0.123 Uiso 1 1 calc R
C19 C 0.7350(9) 1.0492(7) 0.3677(6) 0.050(3) Uani 1 1 d .
H19A H 0.7003 1.0226 0.4072 0.060 Uiso 1 1 calc R
C20 C 0.7309(10) 1.1496(8) 0.3765(7) 0.080(4) Uani 1 1 d .
H20A H 0.6656 1.1693 0.3661 0.120 Uiso 1 1 calc R
H20B H 0.7663 1.1780 0.3399 0.120 Uiso 1 1 calc R
H20C H 0.7580 1.1663 0.4292 0.120 Uiso 1 1 calc R
C21 C 0.6833(11) 1.0222(9) 0.2887(7) 0.083(5) Uani 1 1 d .
H21A H 0.6842 0.9573 0.2838 0.124 Uiso 1 1 calc R
H21B H 0.7141 1.0491 0.2484 0.124 Uiso 1 1 calc R
H21C H 0.6185 1.0429 0.2833 0.124 Uiso 1 1 calc R
C22 C 0.5875(7) 0.6501(7) 0.6043(6) 0.034(3) Uani 1 1 d .
C23 C 0.5422(8) 0.5720(7) 0.5794(6) 0.040(3) Uani 1 1 d .
H23A H 0.5621 0.5179 0.6047 0.048 Uiso 1 1 calc R
C24 C 0.4685(7) 0.5702(8) 0.5185(6) 0.040(3) Uani 1 1 d .
H24A H 0.4384 0.5156 0.5030 0.048 Uiso 1 1 calc R
C25 C 0.4389(8) 0.6489(7) 0.4802(6) 0.039(3) Uani 1 1 d .
H25A H 0.3889 0.6466 0.4383 0.047 Uiso 1 1 calc R
C26 C 0.4806(7) 0.7313(7) 0.5018(6) 0.030(3) Uani 1 1 d .
C27 C 0.5566(8) 0.7293(7) 0.5641(6) 0.033(3) Uani 1 1 d .
C28 C 0.6680(9) 0.6475(8) 0.6714(6) 0.055(4) Uani 1 1 d .
H28A H 0.7001 0.7066 0.6750 0.066 Uiso 1 1 calc R
C29 C 0.7398(8) 0.5752(8) 0.6622(7) 0.057(3) Uani 1 1 d .
H29A H 0.7659 0.5857 0.6147 0.085 Uiso 1 1 calc R
H29B H 0.7094 0.5168 0.6596 0.085 Uiso 1 1 calc R
H29C H 0.7901 0.5768 0.7065 0.085 Uiso 1 1 calc R
C30 C 0.6283(10) 0.6307(10) 0.7473(7) 0.083(5) Uani 1 1 d .
H30A H 0.5825 0.6769 0.7539 0.125 Uiso 1 1 calc R
H30B H 0.6793 0.6321 0.7909 0.125 Uiso 1 1 calc R
H30C H 0.5979 0.5723 0.7449 0.125 Uiso 1 1 calc R
C31 C 0.4432(7) 0.8163(7) 0.4617(6) 0.037(3) Uani 1 1 d .
H31A H 0.4928 0.8630 0.4718 0.045 Uiso 1 1 calc R
C32 C 0.4186(8) 0.8035(7) 0.3738(6) 0.050(3) Uani 1 1 d .
H32A H 0.4742 0.7836 0.3531 0.075 Uiso 1 1 calc R
H32B H 0.3968 0.8600 0.3497 0.075 Uiso 1 1 calc R
H32C H 0.3692 0.7587 0.3628 0.075 Uiso 1 1 calc R
C33 C 0.3555(8) 0.8493(8) 0.4953(8) 0.069(4) Uani 1 1 d .
H33A H 0.3718 0.8578 0.5511 0.104 Uiso 1 1 calc R
H33B H 0.3055 0.8051 0.4848 0.104 Uiso 1 1 calc R
H33C H 0.3341 0.9060 0.4711 0.104 Uiso 1 1 calc R
C34 C 0.8534(9) 0.7289(9) 0.3408(6) 0.065(4) Uani 1 1 d .
H34A H 0.8963 0.6783 0.3431 0.097 Uiso 1 1 calc R
H34B H 0.8885 0.7828 0.3583 0.097 Uiso 1 1 calc R
H34C H 0.8224 0.7372 0.2876 0.097 Uiso 1 1 calc R
C35 C 0.6823(9) 0.5969(8) 0.4013(7) 0.068(4) Uani 1 1 d .
H35A H 0.7233 0.5447 0.4056 0.102 Uiso 1 1 calc R
H35B H 0.6407 0.5955 0.3517 0.102 Uiso 1 1 calc R
H35C H 0.6449 0.5962 0.4433 0.102 Uiso 1 1 calc R
Cr2 Cr 0.21219(11) 0.61713(10) 0.06825(9) 0.0316(5) Uani 1 1 d .
N4 N 0.0838(5) 0.5632(5) 0.0931(4) 0.029(2) Uani 1 1 d .
N5 N 0.1751(6) 0.7008(5) 0.1425(4) 0.0248(19) Uani 1 1 d .
N6 N 0.3168(6) 0.7180(5) 0.0719(4) 0.032(2) Uani 1 1 d .
Al2 Al 0.2927(3) 0.4527(3) -0.0455(2) 0.0568(11) Uani 1 1 d .
Cl3 Cl 0.3144(2) 0.47786(19) 0.08335(15) 0.0493(8) Uani 1 1 d .
Cl4 Cl 0.1996(2) 0.57582(19) -0.07175(15) 0.0496(8) Uani 1 1 d .
C36 C -0.0492(7) 0.5860(7) 0.1695(6) 0.048(3) Uani 1 1 d .
H36A H -0.0733 0.5302 0.1453 0.072 Uiso 1 1 calc R
H36B H -0.0942 0.6339 0.1543 0.072 Uiso 1 1 calc R
H36C H -0.0396 0.5793 0.2256 0.072 Uiso 1 1 calc R
C37 C 0.0415(7) 0.6083(6) 0.1437(5) 0.029(2) Uani 1 1 d .
C38 C 0.0912(7) 0.6902(7) 0.1728(5) 0.031(3) Uani 1 1 d .
C39 C 0.0673(7) 0.7482(7) 0.2262(5) 0.033(3) Uani 1 1 d .
H39A H 0.0103 0.7396 0.2456 0.039 Uiso 1 1 calc R
C40 C 0.1238(8) 0.8190(7) 0.2526(6) 0.038(3) Uani 1 1 d .
H40A H 0.1076 0.8576 0.2913 0.046 Uiso 1 1 calc R
C41 C 0.2045(7) 0.8325(6) 0.2213(5) 0.028(2) Uani 1 1 d .
H41A H 0.2439 0.8812 0.2385 0.034 Uiso 1 1 calc R
C42 C 0.2296(7) 0.7742(7) 0.1636(5) 0.029(3) Uani 1 1 d .
C43 C 0.3091(7) 0.7824(7) 0.1236(6) 0.035(3) Uani 1 1 d .
C44 C 0.3732(8) 0.8625(8) 0.1384(7) 0.059(3) Uani 1 1 d .
H44A H 0.4226 0.8583 0.1062 0.088 Uiso 1 1 calc R
H44B H 0.4013 0.8638 0.1928 0.088 Uiso 1 1 calc R
H44C H 0.3371 0.9170 0.1256 0.088 Uiso 1 1 calc R
C45 C -0.0198(7) 0.4785(7) -0.0079(5) 0.033(3) Uani 1 1 d .
C46 C -0.0563(8) 0.3950(7) -0.0331(6) 0.044(3) Uani 1 1 d .
H46A H -0.0975 0.3925 -0.0807 0.053 Uiso 1 1 calc R
C47 C -0.0355(8) 0.3147(8) 0.0079(6) 0.049(3) Uani 1 1 d .
H47A H -0.0616 0.2599 -0.0118 0.059 Uiso 1 1 calc R
C48 C 0.0246(8) 0.3183(7) 0.0782(6) 0.044(3) Uani 1 1 d .
H48A H 0.0382 0.2654 0.1074 0.052 Uiso 1 1 calc R
C49 C 0.0650(7) 0.3986(7) 0.1063(6) 0.036(3) Uani 1 1 d .
C50 C 0.0421(7) 0.4776(6) 0.0648(6) 0.027(2) Uani 1 1 d .
C51 C -0.0476(8) 0.5616(7) -0.0524(6) 0.040(3) Uani 1 1 d .
H51A H -0.0012 0.6087 -0.0329 0.048 Uiso 1 1 calc R
C52 C -0.1454(9) 0.5956(8) -0.0408(7) 0.076(4) Uani 1 1 d .
H52A H -0.1469 0.6043 0.0143 0.113 Uiso 1 1 calc R
H52B H -0.1929 0.5518 -0.0614 0.113 Uiso 1 1 calc R
H52C H -0.1583 0.6523 -0.0680 0.113 Uiso 1 1 calc R
C53 C -0.0441(9) 0.5491(8) -0.1399(6) 0.060(4) Uani 1 1 d .
H53A H 0.0184 0.5292 -0.1470 0.090 Uiso 1 1 calc R
H53B H -0.0582 0.6059 -0.1666 0.090 Uiso 1 1 calc R
H53C H -0.0904 0.5046 -0.1611 0.090 Uiso 1 1 calc R
C54 C 0.1294(8) 0.3965(8) 0.1850(6) 0.049(3) Uani 1 1 d .
H54A H 0.1634 0.4545 0.1920 0.059 Uiso 1 1 calc R
C55 C 0.0704(9) 0.3860(9) 0.2523(6) 0.073(4) Uani 1 1 d .
H55A H 0.1123 0.3859 0.3018 0.110 Uiso 1 1 calc R
H55B H 0.0358 0.3298 0.2462 0.110 Uiso 1 1 calc R
H55C H 0.0264 0.4356 0.2510 0.110 Uiso 1 1 calc R
C56 C 0.2020(8) 0.3217(7) 0.1890(7) 0.058(4) Uani 1 1 d .
H56A H 0.2400 0.3300 0.1479 0.087 Uiso 1 1 calc R
H56B H 0.1700 0.2642 0.1824 0.087 Uiso 1 1 calc R
H56C H 0.2423 0.3233 0.2392 0.087 Uiso 1 1 calc R
C57 C 0.3690(9) 0.7636(8) -0.0492(8) 0.059(4) Uani 1 1 d .
C58 C 0.4422(12) 0.7710(10) -0.0938(8) 0.076(4) Uani 1 1 d .
H58A H 0.4285 0.7965 -0.1437 0.092 Uiso 1 1 calc R
C59 C 0.5300(12) 0.7439(10) -0.0689(9) 0.079(5) Uani 1 1 d .
H59A H 0.5776 0.7520 -0.0999 0.095 Uiso 1 1 calc R
C60 C 0.5497(10) 0.7038(9) 0.0025(9) 0.072(4) Uani 1 1 d .
H60A H 0.6115 0.6831 0.0190 0.087 Uiso 1 1 calc R
C61 C 0.4839(10) 0.6920(9) 0.0519(8) 0.061(4) Uani 1 1 d .
C62 C 0.3930(9) 0.7237(7) 0.0248(7) 0.045(3) Uani 1 1 d .
C63 C 0.2697(9) 0.7984(9) -0.0802(6) 0.061(4) Uani 1 1 d .
H63A H 0.2248 0.7686 -0.0505 0.074 Uiso 1 1 calc R
C64 C 0.2376(14) 0.7801(12) -0.1661(8) 0.125(7) Uani 1 1 d .
H64A H 0.1743 0.8033 -0.1813 0.188 Uiso 1 1 calc R
H64B H 0.2379 0.7158 -0.1754 0.188 Uiso 1 1 calc R
H64C H 0.2802 0.8093 -0.1964 0.188 Uiso 1 1 calc R
C65 C 0.2632(11) 0.8989(9) -0.0678(9) 0.097(5) Uani 1 1 d .
H65A H 0.1996 0.9192 -0.0870 0.146 Uiso 1 1 calc R
H65B H 0.3073 0.9296 -0.0959 0.146 Uiso 1 1 calc R
H65C H 0.2786 0.9123 -0.0127 0.146 Uiso 1 1 calc R
C66 C 0.5104(9) 0.6515(9) 0.1336(7) 0.062(4) Uani 1 1 d .
H66A H 0.4514 0.6423 0.1556 0.074 Uiso 1 1 calc R
C67 C 0.5570(9) 0.5622(10) 0.1302(9) 0.087(5) Uani 1 1 d .
H67A H 0.5157 0.5224 0.0964 0.131 Uiso 1 1 calc R
H67B H 0.5697 0.5367 0.1821 0.131 Uiso 1 1 calc R
H67C H 0.6159 0.5696 0.1099 0.131 Uiso 1 1 calc R
C68 C 0.5744(10) 0.7153(11) 0.1887(8) 0.096(5) Uani 1 1 d .
H68A H 0.5434 0.7730 0.1906 0.144 Uiso 1 1 calc R
H68B H 0.6339 0.7234 0.1696 0.144 Uiso 1 1 calc R
H68C H 0.5860 0.6895 0.2406 0.144 Uiso 1 1 calc R
C69 C 0.2134(9) 0.3472(8) -0.0712(8) 0.075(4) Uani 1 1 d .
H69A H 0.2513 0.2933 -0.0607 0.113 Uiso 1 1 calc R
H69B H 0.1865 0.3489 -0.1259 0.113 Uiso 1 1 calc R
H69C H 0.1631 0.3468 -0.0398 0.113 Uiso 1 1 calc R
C70 C 0.4114(9) 0.4726(10) -0.0804(7) 0.077(4) Uani 1 1 d .
H70A H 0.4510 0.4199 -0.0693 0.115 Uiso 1 1 calc R
H70B H 0.4424 0.5242 -0.0535 0.115 Uiso 1 1 calc R
H70C H 0.4010 0.4838 -0.1360 0.115 Uiso 1 1 calc R

loop_
_atom_site_aniso_label
_atom_site_aniso_U_11
_atom_site_aniso_U_22
_atom_site_aniso_U_33
_atom_site_aniso_U_23
_atom_site_aniso_U_13
_atom_site_aniso_U_12
Cr1 0.0337(10) 0.0284(10) 0.0265(9) -0.0057(8) 0.0075(7) -0.0008(8)
N1 0.036(5) 0.028(5) 0.033(5) -0.005(4) 0.011(4) 0.006(4)
N2 0.034(5) 0.029(5) 0.019(4) 0.005(4) 0.001(4) -0.003(4)
N3 0.038(6) 0.046(6) 0.017(5) 0.007(4) -0.004(4) 0.004(5)
Al1 0.060(3) 0.045(2) 0.056(2) -0.0175(19) 0.030(2) -0.0048(19)
Cl1 0.0543(19) 0.0521(19) 0.0309(15) -0.0074(13) 0.0039(13) 0.0062(15)
Cl2 0.058(2) 0.048(2) 0.061(2) 0.0032(16) 0.0116(17) 0.0142(16)
C1 0.070(8) 0.038(7) 0.040(6) -0.007(6) 0.021(6) -0.025(7)
C2 0.030(7) 0.041(7) 0.031(6) 0.002(6) 0.009(5) 0.002(5)
C3 0.013(6) 0.022(6) 0.033(6) 0.001(5) -0.012(5) 0.001(5)
C4 0.032(6) 0.009(6) 0.031(6) -0.004(5) -0.005(5) -0.002(4)
C5 0.035(7) 0.032(7) 0.028(6) -0.011(5) 0.007(5) 0.007(5)
C6 0.050(8) 0.037(7) 0.022(6) 0.000(5) 0.006(5) 0.006(6)
C7 0.033(7) 0.021(6) 0.018(5) 0.005(5) 0.003(5) -0.001(5)
C8 0.036(6) 0.026(6) 0.023(6) 0.002(5) 0.003(5) 0.002(5)
C9 0.056(8) 0.036(7) 0.039(6) -0.018(5) 0.020(6) -0.018(6)
C10 0.048(9) 0.039(8) 0.057(8) -0.011(6) 0.025(7) 0.000(6)
C11 0.054(9) 0.064(9) 0.072(9) 0.012(8) 0.036(8) 0.006(7)
C12 0.113(14) 0.072(10) 0.072(11) 0.018(8) 0.070(10) 0.002(9)
C13 0.081(11) 0.084(10) 0.055(9) 0.012(7) 0.038(8) 0.031(9)
C14 0.097(11) 0.039(7) 0.045(8) 0.002(6) 0.052(8) 0.005(7)
C15 0.035(7) 0.037(7) 0.046(7) -0.004(6) 0.030(6) -0.007(6)
C16 0.034(8) 0.090(11) 0.070(9) -0.019(8) 0.014(7) 0.001(8)
C17 0.102(14) 0.095(13) 0.121(14) -0.004(11) -0.017(11) -0.013(11)
C18 0.050(9) 0.101(12) 0.092(11) -0.010(9) 0.004(8) 0.016(9)
C19 0.068(9) 0.042(8) 0.041(8) 0.005(6) 0.013(7) 0.019(7)
C20 0.108(13) 0.067(11) 0.060(9) 0.008(7) -0.003(8) 0.013(8)
C21 0.124(13) 0.079(10) 0.039(8) 0.016(7) -0.005(8) 0.016(9)
C22 0.046(7) 0.026(7) 0.029(6) -0.009(5) 0.005(6) -0.006(6)
C23 0.054(8) 0.034(7) 0.028(6) 0.000(5) -0.003(6) -0.010(6)
C24 0.035(7) 0.035(8) 0.048(7) -0.011(6) 0.002(6) -0.017(6)
C25 0.034(7) 0.037(8) 0.041(7) -0.010(6) -0.007(6) -0.012(6)
C26 0.027(7) 0.035(7) 0.027(6) -0.008(5) 0.001(5) -0.007(5)
C27 0.041(7) 0.019(6) 0.039(7) -0.010(5) 0.007(6) -0.011(6)
C28 0.072(9) 0.045(8) 0.038(7) 0.005(6) -0.024(7) -0.018(7)
C29 0.057(9) 0.045(8) 0.062(8) 0.018(6) -0.012(7) -0.008(7)
C30 0.103(12) 0.098(12) 0.039(8) 0.004(8) -0.015(8) -0.002(10)
C31 0.036(7) 0.040(7) 0.034(6) 0.007(5) -0.002(5) 0.003(6)
C32 0.058(8) 0.038(7) 0.049(8) 0.017(6) -0.009(6) 0.012(6)
C33 0.054(9) 0.056(9) 0.099(11) 0.014(8) 0.015(8) 0.007(7)
C34 0.079(10) 0.080(9) 0.047(7) -0.005(7) 0.047(7) 0.010(8)
C35 0.089(10) 0.055(9) 0.067(9) -0.021(7) 0.033(7) -0.020(8)
Cr2 0.0361(11) 0.0331(11) 0.0262(10) -0.0054(8) 0.0066(8) 0.0005(8)
N4 0.038(5) 0.033(5) 0.015(4) 0.001(4) 0.002(4) 0.008(4)
N5 0.038(6) 0.017(5) 0.017(4) -0.003(4) -0.004(4) -0.011(4)
N6 0.044(6) 0.033(5) 0.022(5) -0.007(4) 0.011(4) -0.001(4)
Al2 0.058(3) 0.058(3) 0.054(2) -0.024(2) 0.005(2) 0.018(2)
Cl3 0.054(2) 0.0507(19) 0.0423(17) 0.0005(15) 0.0056(15) 0.0200(16)
Cl4 0.059(2) 0.056(2) 0.0318(16) -0.0058(14) 0.0010(14) 0.0160(16)
C36 0.040(7) 0.053(8) 0.055(7) -0.018(6) 0.018(6) -0.020(6)
C37 0.042(7) 0.016(6) 0.028(6) -0.002(5) 0.002(5) 0.001(5)
C38 0.040(7) 0.032(7) 0.018(6) 0.000(5) 0.000(5) 0.000(5)
C39 0.028(7) 0.043(7) 0.030(6) 0.011(6) 0.014(5) 0.005(6)
C40 0.043(7) 0.033(7) 0.040(7) -0.014(6) 0.010(6) 0.007(6)
C41 0.027(6) 0.023(6) 0.033(6) -0.008(5) -0.003(5) 0.002(5)
C42 0.035(7) 0.030(6) 0.017(5) 0.005(5) -0.006(5) 0.012(5)
C43 0.024(7) 0.040(7) 0.038(7) 0.011(6) -0.005(5) -0.001(5)
C44 0.043(7) 0.061(8) 0.071(8) -0.010(8) 0.008(6) -0.004(7)
C45 0.035(7) 0.039(7) 0.024(6) 0.007(5) -0.002(5) -0.001(6)
C46 0.052(8) 0.032(8) 0.045(7) -0.002(6) -0.003(6) 0.001(6)
C47 0.062(9) 0.034(8) 0.049(8) -0.002(6) -0.001(7) -0.004(6)
C48 0.066(9) 0.032(7) 0.027(6) -0.002(6) -0.009(6) -0.018(6)
C49 0.033(7) 0.035(7) 0.038(7) -0.006(6) 0.001(5) -0.008(5)
C50 0.033(7) 0.015(6) 0.034(6) 0.000(5) 0.008(5) -0.004(5)
C51 0.050(8) 0.022(6) 0.042(7) 0.006(5) -0.012(6) -0.003(5)
C52 0.084(11) 0.063(10) 0.077(9) 0.024(8) 0.003(8) 0.013(8)
C53 0.075(9) 0.060(8) 0.038(7) 0.010(6) -0.012(7) -0.025(7)
C54 0.061(9) 0.042(8) 0.039(7) 0.004(6) -0.008(6) -0.008(7)
C55 0.093(11) 0.083(11) 0.041(7) 0.009(7) -0.003(7) 0.010(9)
C56 0.062(9) 0.028(7) 0.073(9) 0.005(6) -0.030(7) 0.002(6)
C57 0.061(10) 0.047(8) 0.080(10) 0.009(7) 0.044(8) 0.005(7)
C58 0.085(12) 0.092(12) 0.054(9) -0.001(8) 0.019(9) -0.002(10)
C59 0.097(14) 0.092(12) 0.059(10) 0.009(9) 0.043(10) -0.014(10)
C60 0.053(10) 0.076(11) 0.088(12) -0.009(9) 0.011(9) 0.000(8)
C61 0.050(10) 0.076(10) 0.064(9) -0.017(7) 0.029(8) -0.022(8)
C62 0.050(9) 0.037(7) 0.056(8) 0.005(6) 0.036(7) -0.007(6)
C63 0.075(11) 0.073(11) 0.041(8) 0.014(7) 0.027(7) 0.001(8)
C64 0.19(2) 0.132(16) 0.060(11) 0.015(10) 0.031(11) 0.035(14)
C65 0.113(14) 0.073(12) 0.111(13) 0.008(9) 0.031(10) 0.002(9)
C66 0.042(8) 0.087(11) 0.060(9) 0.011(8) 0.019(7) 0.022(8)
C67 0.055(10) 0.085(12) 0.125(13) 0.032(10) 0.021(9) -0.010(9)
C68 0.085(12) 0.113(13) 0.081(11) -0.033(10) -0.015(9) 0.031(10)
C69 0.075(10) 0.063(10) 0.085(10) -0.043(8) 0.004(8) 0.020(8)
C70 0.077(11) 0.104(12) 0.048(8) -0.022(8) 0.005(7) 0.012(9)

loop_
_atom_type_symbol
_atom_type_description
_atom_type_scat_dispersion_real
_atom_type_scat_dispersion_imag
_atom_type_scat_source
C C 0.0033 0.0016 'International Tables Vol C Tables 4.2.6.8 and 6.1.1.4'
H H 0.0000 0.0000 'International Tables Vol C Tables 4.2.6.8 and 6.1.1.4'
N N 0.0061 0.0033 'International Tables Vol C Tables 4.2.6.8 and 6.1.1.4'
Al Al 0.0645 0.0514 'International Tables Vol C Tables 4.2.6.8 and 6.1.1.4'
Cl Cl 0.1484 0.1585 'International Tables Vol C Tables 4.2.6.8 and 6.1.1.4'
Cr Cr 0.3209 0.6236 'International Tables Vol C Tables 4.2.6.8 and 6.1.1.4'

loop_
_geom_angle_atom_site_label_1
_geom_angle_atom_site_label_2
_geom_angle_atom_site_label_3
_geom_angle
N2 Cr1 N1 77.6(3)
N2 Cr1 N3 77.6(3)
N1 Cr1 N3 154.9(3)
N2 Cr1 Cl1 144.7(2)
N1 Cr1 Cl1 98.6(2)
N3 Cr1 Cl1 99.2(2)
N2 Cr1 Cl2 133.2(2)
N1 Cr1 Cl2 99.9(2)
N3 Cr1 Cl2 99.9(3)
Cl1 Cr1 Cl2 82.11(11)
C2 N1 C15 116.8(8)
C2 N1 Cr1 114.4(6)
C15 N1 Cr1 128.8(6)
C3 N2 C7 120.8(8)
C3 N2 Cr1 119.5(6)
C7 N2 Cr1 119.5(6)
C8 N3 C27 119.7(8)
C8 N3 Cr1 114.2(7)
C27 N3 Cr1 126.0(6)
C34 Al1 C35 123.0(5)
C34 Al1 Cl2 109.7(4)
C35 Al1 Cl2 110.0(4)
C34 Al1 Cl1 106.3(4)
C35 Al1 Cl1 109.8(4)
Cl2 Al1 Cl1 94.11(16)
Al1 Cl1 Cr1 92.45(14)
Al1 Cl2 Cr1 91.29(14)
N1 C2 C3 114.7(9)
N1 C2 C1 124.9(9)
C3 C2 C1 120.1(9)
N2 C3 C4 119.6(8)
N2 C3 C2 113.5(8)
C4 C3 C2 126.8(9)
C5 C4 C3 119.7(8)
C6 C5 C4 119.3(9)
C5 C6 C7 121.8(9)
C6 C7 N2 118.6(9)
C6 C7 C8 127.9(9)
N2 C7 C8 113.5(8)
N3 C8 C7 115.1(9)
N3 C8 C9 125.1(9)
C7 C8 C9 119.8(8)
C11 C10 C15 117.9(11)
C11 C10 C16 119.7(11)
C15 C10 C16 122.4(10)
C12 C11 C10 120.0(12)
C11 C12 C13 120.4(12)
C14 C13 C12 122.3(13)
C13 C14 C15 116.3(12)
C13 C14 C19 119.8(12)
C15 C14 C19 123.7(10)
C14 C15 C10 123.1(10)
C14 C15 N1 118.0(10)
C10 C15 N1 118.8(9)
C18 C16 C10 113.0(11)
C18 C16 C17 105.3(11)
C10 C16 C17 110.2(12)
C14 C19 C20 111.5(11)
C14 C19 C21 114.1(10)
C20 C19 C21 109.5(10)
C23 C22 C27 117.2(9)
C23 C22 C28 119.5(9)
C27 C22 C28 123.3(9)
C22 C23 C24 122.1(10)
C23 C24 C25 119.8(10)
C26 C25 C24 122.0(10)
C25 C26 C27 115.9(9)
C25 C26 C31 120.7(9)
C27 C26 C31 123.4(9)
C26 C27 C22 123.0(9)
C26 C27 N3 118.0(9)
C22 C27 N3 119.0(9)
C22 C28 C29 112.8(9)
C22 C28 C30 109.1(10)
C29 C28 C30 108.8(10)
C26 C31 C32 111.7(9)
C26 C31 C33 110.2(8)
C32 C31 C33 110.0(9)
N5 Cr2 N4 76.7(3)
N5 Cr2 N6 77.8(3)
N4 Cr2 N6 154.1(3)
N5 Cr2 Cl4 145.9(2)
N4 Cr2 Cl4 99.9(2)
N6 Cr2 Cl4 98.5(2)
N5 Cr2 Cl3 132.5(2)
N4 Cr2 Cl3 100.2(2)
N6 Cr2 Cl3 100.4(3)
Cl4 Cr2 Cl3 81.52(10)
C37 N4 C50 117.4(8)
C37 N4 Cr2 116.4(7)
C50 N4 Cr2 126.0(6)
C42 N5 C38 118.8(8)
C42 N5 Cr2 119.5(6)
C38 N5 Cr2 121.6(6)
C43 N6 C62 119.0(8)
C43 N6 Cr2 113.4(6)
C62 N6 Cr2 127.6(6)
C70 Al2 C69 124.5(6)
C70 Al2 Cl3 107.2(4)
C69 Al2 Cl3 110.5(4)
C70 Al2 Cl4 109.6(5)
C69 Al2 Cl4 107.5(4)
Cl3 Al2 Cl4 93.03(16)
Al2 Cl3 Cr2 92.53(14)
Al2 Cl4 Cr2 92.92(14)
N4 C37 C38 113.8(9)
N4 C37 C36 127.0(9)
C38 C37 C36 119.1(9)
C39 C38 N5 120.8(9)
C39 C38 C37 127.5(10)
N5 C38 C37 111.5(8)
C38 C39 C40 121.6(10)
C41 C40 C39 118.3(9)
C40 C41 C42 121.1(9)
N5 C42 C41 119.0(9)
N5 C42 C43 113.9(9)
C41 C42 C43 127.1(10)
N6 C43 C42 115.1(9)
N6 C43 C44 125.0(9)
C42 C43 C44 119.8(10)
C46 C45 C50 115.0(9)
C46 C45 C51 121.5(9)
C50 C45 C51 123.4(9)
C45 C46 C47 124.1(10)
C48 C47 C46 118.1(10)
C47 C48 C49 121.0(10)
C50 C49 C48 119.7(9)
C50 C49 C54 122.8(9)
C48 C49 C54 117.5(9)
C49 C50 C45 122.0(9)
C49 C50 N4 120.8(8)
C45 C50 N4 117.2(8)
C45 C51 C53 111.6(9)
C45 C51 C52 112.7(9)
C53 C51 C52 109.8(9)
C56 C54 C49 111.7(9)
C56 C54 C55 109.9(9)
C49 C54 C55 110.6(9)
C58 C57 C62 116.0(12)
C58 C57 C63 120.9(12)
C62 C57 C63 123.1(10)
C59 C58 C57 123.3(13)
C58 C59 C60 118.7(13)
C61 C60 C59 123.7(14)
C60 C61 C62 116.0(13)
C60 C61 C66 121.9(13)
C62 C61 C66 121.9(10)
C57 C62 C61 122.2(10)
C57 C62 N6 115.8(11)
C61 C62 N6 122.0(10)
C64 C63 C65 107.5(12)
C64 C63 C57 114.1(11)
C65 C63 C57 110.9(12)
C61 C66 C67 111.2(11)
C61 C66 C68 111.8(11)
C67 C66 C68 110.2(11)

loop_
_geom_bond_atom_site_label_1
_geom_bond_atom_site_label_2
_geom_bond_distance
Cr1 N2 1.923(8)
Cr1 N1 2.105(8)
Cr1 N3 2.131(8)
Cr1 Cl1 2.468(4)
Cr1 Cl2 2.526(4)
N1 C2 1.327(12)
N1 C15 1.478(12)
N2 C3 1.377(11)
N2 C7 1.404(11)
N3 C8 1.334(11)
N3 C27 1.440(12)
Al1 C34 1.957(11)
Al1 C35 1.948(12)
Al1 Cl2 2.233(5)
Al1 Cl1 2.248(5)
C1 C2 1.497(14)
C2 C3 1.422(13)
C3 C4 1.417(12)
C4 C5 1.395(13)
C5 C6 1.383(13)
C6 C7 1.388(12)
C7 C8 1.417(13)
C8 C9 1.509(13)
C10 C11 1.395(15)
C10 C15 1.398(14)
C10 C16 1.523(16)
C11 C12 1.383(17)
C12 C13 1.377(17)
C13 C14 1.384(15)
C14 C15 1.400(15)
C14 C19 1.482(16)
C16 C18 1.498(17)
C16 C17 1.542(17)
C19 C20 1.504(15)
C19 C21 1.511(15)
C22 C23 1.367(13)
C22 C27 1.407(13)
C22 C28 1.509(14)
C23 C24 1.375(13)
C24 C25 1.381(14)
C25 C26 1.390(13)
C26 C27 1.413(13)
C26 C31 1.502(13)
C28 C29 1.514(16)
C28 C30 1.536(16)
C31 C32 1.526(14)
C31 C33 1.546(14)
Cr2 N5 1.926(7)
Cr2 N4 2.113(8)
Cr2 N6 2.117(8)
Cr2 Cl4 2.489(4)
Cr2 Cl3 2.528(4)
N4 C37 1.325(11)
N4 C50 1.459(12)
N5 C42 1.360(11)
N5 C38 1.394(12)
N6 C43 1.330(12)
N6 C62 1.465(13)
Al2 C70 1.917(13)
Al2 C69 1.949(13)
Al2 Cl3 2.244(5)
Al2 Cl4 2.271(5)
C36 C37 1.477(13)
C37 C38 1.462(13)
C38 C39 1.349(13)
C39 C40 1.365(13)
C40 C41 1.366(13)
C41 C42 1.413(13)
C42 C43 1.428(13)
C43 C44 1.503(14)
C45 C46 1.392(14)
C45 C50 1.428(13)
C45 C51 1.480(14)
C46 C47 1.400(14)
C47 C48 1.384(14)
C48 C49 1.382(13)
C49 C50 1.392(13)
C49 C54 1.528(14)
C51 C53 1.540(14)
C51 C52 1.533(15)
C54 C56 1.518(14)
C54 C55 1.552(15)
C57 C58 1.401(17)
C57 C62 1.411(16)
C57 C63 1.533(17)
C58 C59 1.329(18)
C59 C60 1.368(18)
C60 C61 1.380(17)
C61 C62 1.397(16)
C61 C66 1.536(17)
C63 C64 1.516(17)
C63 C65 1.516(18)
C66 C67 1.492(16)
C66 C68 1.546(17)

loop_
_geom_torsion_atom_site_label_1
_geom_torsion_atom_site_label_2
_geom_torsion_atom_site_label_3
_geom_torsion_atom_site_label_4
_geom_torsion
N2 Cr1 N1 C2 4.3(7)
N3 Cr1 N1 C2 13.6(11)
Cl1 Cr1 N1 C2 148.6(6)
Cl2 Cr1 N1 C2 -128.0(6)
N2 Cr1 N1 C15 -176.1(9)
N3 Cr1 N1 C15 -166.9(8)
Cl1 Cr1 N1 C15 -31.9(8)
Cl2 Cr1 N1 C15 51.5(8)
N1 Cr1 N2 C3 -1.7(6)
N3 Cr1 N2 C3 -177.7(7)
Cl1 Cr1 N2 C3 -89.2(8)
Cl2 Cr1 N2 C3 90.3(7)
N1 Cr1 N2 C7 173.4(7)
N3 Cr1 N2 C7 -2.6(6)
Cl1 Cr1 N2 C7 85.9(7)
Cl2 Cr1 N2 C7 -94.6(7)
N2 Cr1 N3 C8 2.2(6)
N1 Cr1 N3 C8 -7.1(11)
Cl1 Cr1 N3 C8 -142.0(6)
Cl2 Cr1 N3 C8 134.5(6)
N2 Cr1 N3 C27 -179.2(8)
N1 Cr1 N3 C27 171.6(8)
Cl1 Cr1 N3 C27 36.7(8)
Cl2 Cr1 N3 C27 -46.8(8)
C34 Al1 Cl1 Cr1 -113.5(4)
C35 Al1 Cl1 Cr1 111.3(4)
Cl2 Al1 Cl1 Cr1 -1.65(15)
N2 Cr1 Cl1 Al1 -178.9(4)
N1 Cr1 Cl1 Al1 100.3(3)
N3 Cr1 Cl1 Al1 -97.4(3)
Cl2 Cr1 Cl1 Al1 1.47(14)
C34 Al1 Cl2 Cr1 110.6(4)
C35 Al1 Cl2 Cr1 -111.2(4)
Cl1 Al1 Cl2 Cr1 1.61(15)
N2 Cr1 Cl2 Al1 178.8(3)
N1 Cr1 Cl2 Al1 -98.9(3)
N3 Cr1 Cl2 Al1 96.6(2)
Cl1 Cr1 Cl2 Al1 -1.48(14)
C15 N1 C2 C3 174.3(8)
Cr1 N1 C2 C3 -6.1(11)
C15 N1 C2 C1 0.9(14)
Cr1 N1 C2 C1 -179.5(8)
C7 N2 C3 C4 4.0(12)
Cr1 N2 C3 C4 179.0(6)
C7 N2 C3 C2 -176.0(8)
Cr1 N2 C3 C2 -1.0(10)
N1 C2 C3 N2 4.8(12)
C1 C2 C3 N2 178.5(8)
N1 C2 C3 C4 -175.2(9)
C1 C2 C3 C4 -1.5(15)
N2 C3 C4 C5 -2.8(12)
C2 C3 C4 C5 177.2(9)
C3 C4 C5 C6 0.6(13)
C4 C5 C6 C7 0.5(14)
C5 C6 C7 N2 0.6(14)
C5 C6 C7 C8 179.9(9)
C3 N2 C7 C6 -2.9(12)
Cr1 N2 C7 C6 -177.9(6)
C3 N2 C7 C8 177.7(8)
Cr1 N2 C7 C8 2.6(10)
C27 N3 C8 C7 179.8(8)
Cr1 N3 C8 C7 -1.4(10)
C27 N3 C8 C9 0.3(14)
Cr1 N3 C8 C9 179.0(7)
C6 C7 C8 N3 -180.0(9)
N2 C7 C8 N3 -0.6(11)
C6 C7 C8 C9 -0.4(14)
N2 C7 C8 C9 179.0(8)
C15 C10 C11 C12 1.8(18)
C16 C10 C11 C12 178.6(12)
C10 C11 C12 C13 -2(2)
C11 C12 C13 C14 0(2)
C12 C13 C14 C15 2.2(19)
C12 C13 C14 C19 177.4(12)
C13 C14 C15 C10 -2.7(17)
C19 C14 C15 C10 -177.7(10)
C13 C14 C15 N1 175.1(10)
C19 C14 C15 N1 0.1(16)
C11 C10 C15 C14 0.7(16)
C16 C10 C15 C14 -175.9(11)
C11 C10 C15 N1 -177.1(10)
C16 C10 C15 N1 6.3(15)
C2 N1 C15 C14 -95.8(11)
Cr1 N1 C15 C14 84.7(11)
C2 N1 C15 C10 82.2(12)
Cr1 N1 C15 C10 -97.4(10)
C11 C10 C16 C18 -49.4(15)
C15 C10 C16 C18 127.2(12)
C11 C10 C16 C17 68.1(15)
C15 C10 C16 C17 -115.3(13)
C13 C14 C19 C20 -75.7(15)
C15 C14 C19 C20 99.2(13)
C13 C14 C19 C21 49.0(16)
C15 C14 C19 C21 -136.1(12)
C27 C22 C23 C24 -1.0(16)
C28 C22 C23 C24 -179.9(10)
C22 C23 C24 C25 0.6(17)
C23 C24 C25 C26 -0.7(16)
C24 C25 C26 C27 1.3(15)
C24 C25 C26 C31 -176.7(10)
C25 C26 C27 C22 -1.9(14)
C31 C26 C27 C22 176.1(9)
C25 C26 C27 N3 177.8(9)
C31 C26 C27 N3 -4.3(14)
C23 C22 C27 C26 1.7(15)
C28 C22 C27 C26 -179.4(10)
C23 C22 C27 N3 -177.9(9)
C28 C22 C27 N3 1.0(15)
C8 N3 C27 C26 93.5(11)
Cr1 N3 C27 C26 -85.1(10)
C8 N3 C27 C22 -86.9(12)
Cr1 N3 C27 C22 94.5(10)
C23 C22 C28 C29 48.6(14)
C27 C22 C28 C29 -130.2(11)
C23 C22 C28 C30 -72.4(13)
C27 C22 C28 C30 108.8(12)
C25 C26 C31 C32 -42.3(13)
C27 C26 C31 C32 139.9(10)
C25 C26 C31 C33 80.3(12)
C27 C26 C31 C33 -97.5(12)
N5 Cr2 N4 C37 0.0(6)
N6 Cr2 N4 C37 -10.7(10)
Cl4 Cr2 N4 C37 -145.4(6)
Cl3 Cr2 N4 C37 131.6(6)
N5 Cr2 N4 C50 -174.5(7)
N6 Cr2 N4 C50 174.8(7)
Cl4 Cr2 N4 C50 40.2(7)
Cl3 Cr2 N4 C50 -42.9(7)
N4 Cr2 N5 C42 -178.6(7)
N6 Cr2 N5 C42 -3.4(6)
Cl4 Cr2 N5 C42 -90.7(7)
Cl3 Cr2 N5 C42 89.7(7)
N4 Cr2 N5 C38 -1.4(6)
N6 Cr2 N5 C38 173.8(7)
Cl4 Cr2 N5 C38 86.6(8)
Cl3 Cr2 N5 C38 -93.1(7)
N5 Cr2 N6 C43 3.6(7)
N4 Cr2 N6 C43 14.3(11)
Cl4 Cr2 N6 C43 149.2(6)
Cl3 Cr2 N6 C43 -128.0(6)
N5 Cr2 N6 C62 -176.1(9)
N4 Cr2 N6 C62 -165.4(8)
Cl4 Cr2 N6 C62 -30.6(9)
Cl3 Cr2 N6 C62 52.3(9)
C70 Al2 Cl3 Cr2 111.9(5)
C69 Al2 Cl3 Cr2 -109.5(4)
Cl4 Al2 Cl3 Cr2 0.38(17)
N5 Cr2 Cl3 Al2 179.4(3)
N4 Cr2 Cl3 Al2 98.2(2)
N6 Cr2 Cl3 Al2 -97.5(3)
Cl4 Cr2 Cl3 Al2 -0.35(15)
C70 Al2 Cl4 Cr2 -109.9(4)
C69 Al2 Cl4 Cr2 112.2(4)
Cl3 Al2 Cl4 Cr2 -0.39(17)
N5 Cr2 Cl4 Al2 -179.4(4)
N4 Cr2 Cl4 Al2 -98.6(3)
N6 Cr2 Cl4 Al2 99.7(3)
Cl3 Cr2 Cl4 Al2 0.35(15)
C50 N4 C37 C38 176.2(7)
Cr2 N4 C37 C38 1.2(10)
C50 N4 C37 C36 -6.4(14)
Cr2 N4 C37 C36 178.6(8)
C42 N5 C38 C39 -4.4(13)
Cr2 N5 C38 C39 178.4(7)
C42 N5 C38 C37 179.6(7)
Cr2 N5 C38 C37 2.4(10)
N4 C37 C38 C39 -177.9(9)
C36 C37 C38 C39 4.5(15)
N4 C37 C38 N5 -2.2(11)
C36 C37 C38 N5 -179.8(8)
N5 C38 C39 C40 -0.1(14)
C37 C38 C39 C40 175.2(9)
C38 C39 C40 C41 2.6(15)
C39 C40 C41 C42 -0.6(14)
C38 N5 C42 C41 6.2(12)
Cr2 N5 C42 C41 -176.5(6)
C38 N5 C42 C43 -174.6(8)
Cr2 N5 C42 C43 2.7(10)
C40 C41 C42 N5 -3.8(13)
C40 C41 C42 C43 177.1(9)
C62 N6 C43 C42 176.5(9)
Cr2 N6 C43 C42 -3.3(10)
C62 N6 C43 C44 0.1(15)
Cr2 N6 C43 C44 -179.6(8)
N5 C42 C43 N6 0.7(12)
C41 C42 C43 N6 179.8(9)
N5 C42 C43 C44 177.2(8)
C41 C42 C43 C44 -3.7(15)
C50 C45 C46 C47 -0.1(16)
C51 C45 C46 C47 -177.5(11)
C45 C46 C47 C48 0.5(17)
C46 C47 C48 C49 -1.7(17)
C47 C48 C49 C50 2.5(17)
C47 C48 C49 C54 179.2(10)
C48 C49 C50 C45 -2.1(15)
C54 C49 C50 C45 -178.6(10)
C48 C49 C50 N4 -179.9(9)
C54 C49 C50 N4 3.6(15)
C46 C45 C50 C49 0.9(14)
C51 C45 C50 C49 178.3(10)
C46 C45 C50 N4 178.8(8)
C51 C45 C50 N4 -3.8(14)
C37 N4 C50 C49 -85.8(11)
Cr2 N4 C50 C49 88.6(10)
C37 N4 C50 C45 96.3(10)
Cr2 N4 C50 C45 -89.3(9)
C46 C45 C51 C53 -46.7(13)
C50 C45 C51 C53 136.1(10)
C46 C45 C51 C52 77.4(13)
C50 C45 C51 C52 -99.9(12)
C50 C49 C54 C56 -134.5(10)
C48 C49 C54 C56 49.0(14)
C50 C49 C54 C55 102.7(12)
C48 C49 C54 C55 -73.8(13)
C62 C57 C58 C59 -1(2)
C63 C57 C58 C59 178.4(14)
C57 C58 C59 C60 2(2)
C58 C59 C60 C61 -2(2)
C59 C60 C61 C62 0(2)
C59 C60 C61 C66 -176.4(13)
C58 C57 C62 C61 -1.0(18)
C63 C57 C62 C61 179.7(11)
C58 C57 C62 N6 178.6(10)
C63 C57 C62 N6 -0.7(16)
C60 C61 C62 C57 1.3(18)
C66 C61 C62 C57 177.9(11)
C60 C61 C62 N6 -178.2(10)
C66 C61 C62 N6 -1.7(17)
C43 N6 C62 C57 -95.0(12)
Cr2 N6 C62 C57 84.7(11)
C43 N6 C62 C61 84.5(13)
Cr2 N6 C62 C61 -95.8(12)
C58 C57 C63 C64 40.0(18)
C62 C57 C63 C64 -140.8(13)
C58 C57 C63 C65 -81.7(15)
C62 C57 C63 C65 97.6(14)
C60 C61 C66 C67 -54.9(16)
C62 C61 C66 C67 128.8(12)
C60 C61 C66 C68 68.7(16)
C62 C61 C66 C68 -107.7(13)
